data_4079077
loop_
_publ_author_name
'Wang, Xiaowu'
'Fr\"ohlich, Roland'
'Daniliuc, Constantin G.'
'Rieger, Bernhard'
'Jonovic, Aleksandra'
'Kehr, Gerald'
'Erker, Gerhard'

_publ_section_title
;
 (&#x201C;Ferrocene-salaldiminato&#x201D;)zirconium Complexes for Ethylene
 Polymerization Catalysis: The Role of the Bulky Substituents
;
_journal_issue 19
_journal_name_full Organometallics
_journal_page_first 6741
_journal_paper_doi 10.1021/om3004509
_journal_volume 31
_journal_year 2012
_chemical_absolute_configuration ad
_chemical_formula_sum 'C21 H36 Fe O3 Si2'
_chemical_formula_weight 448.53
_chemical_name_systematic
; 
 ? 
;
_space_group_IT_number 19
_symmetry_cell_setting orthorhombic
_symmetry_space_group_name_Hall 'P 2ac 2ab'
_symmetry_space_group_name_H-M 'P 21 21 21'
_atom_sites_solution_hydrogens geom
_atom_sites_solution_primary direct
_atom_sites_solution_secondary difmap
_audit_creation_method SHELXL-97
_cell_angle_alpha 90.00
_cell_angle_beta 90.00
_cell_angle_gamma 90.00
_cell_formula_units_Z 4
_cell_length_a 10.0606(2)
_cell_length_b 12.4205(2)
_cell_length_c 19.4302(4)
_cell_measurement_reflns_used 5050
_cell_measurement_temperature 223(2)
_cell_measurement_theta_max 27.88
_cell_measurement_theta_min 4.08
_cell_volume 2427.95(8)
_computing_cell_refinement 'Collect (Nonius B.V., 1998)'
_computing_data_collection 'Collect (Nonius B.V., 1998)'
_computing_data_reduction 'Denzo-SMN (Otwinowski & Minor, 1997)'
_computing_molecular_graphics 'XP (BrukerAXS, 2000)'
_computing_publication_material 'SHELXL-97 (Sheldrick, 1997)'
_computing_structure_refinement 'SHELXL-97 (Sheldrick, 1997)'
_computing_structure_solution 'SHELXS-97 (Sheldrick, 1990)'
_diffrn_ambient_temperature 223(2)
_diffrn_measured_fraction_theta_full 0.991
_diffrn_measured_fraction_theta_max 0.991
_diffrn_measurement_device_type 'Nonius KappaCCD APEXII'
_diffrn_measurement_method '\w and \f scans'
_diffrn_radiation_monochromator 'Montel mirror'
_diffrn_radiation_source 'rotating anode Nonius FR591'
_diffrn_radiation_type MoK\a
_diffrn_radiation_wavelength 0.71073
_diffrn_reflns_av_R_equivalents 0.049
_diffrn_reflns_av_sigmaI/netI 0.0333
_diffrn_reflns_limit_h_max 13
_diffrn_reflns_limit_h_min -13
_diffrn_reflns_limit_k_max 16
_diffrn_reflns_limit_k_min -16
_diffrn_reflns_limit_l_max 25
_diffrn_reflns_limit_l_min -25
_diffrn_reflns_number 16396
_diffrn_reflns_theta_full 27.87
_diffrn_reflns_theta_max 27.87
_diffrn_reflns_theta_min 4.09
_exptl_absorpt_coefficient_mu 0.737
_exptl_absorpt_correction_T_max 0.9641
_exptl_absorpt_correction_T_min 0.8850
_exptl_absorpt_correction_type multi-scan
_exptl_absorpt_process_details 'Denzo (otwinowski, Borek, Majewski & Minor, 2003)'
_exptl_crystal_colour yellow
_exptl_crystal_density_diffrn 1.227
_exptl_crystal_density_method 'not measured'
_exptl_crystal_description block
_exptl_crystal_F_000 960
_exptl_crystal_size_max 0.17
_exptl_crystal_size_mid 0.12
_exptl_crystal_size_min 0.05
_refine_diff_density_max 0.331
_refine_diff_density_min -0.305
_refine_diff_density_rms 0.056
_refine_ls_abs_structure_details 'Flack H D (1983), Acta Cryst. A39, 876-881'
_refine_ls_abs_structure_Flack 0.10(2)
_refine_ls_extinction_method none
_refine_ls_goodness_of_fit_ref 1.120
_refine_ls_hydrogen_treatment constr
_refine_ls_matrix_type full
_refine_ls_number_parameters 253
_refine_ls_number_reflns 5694
_refine_ls_number_restraints 0
_refine_ls_restrained_S_all 1.120
_refine_ls_R_factor_all 0.0668
_refine_ls_R_factor_gt 0.0544
_refine_ls_shift/su_max 0.000
_refine_ls_shift/su_mean 0.000
_refine_ls_structure_factor_coef Fsqd
_refine_ls_weighting_details 'calc w=1/[\s^2^(Fo^2^)+(0.0000P)^2^+3.4312P] where P=(Fo^2^+2Fc^2^)/3'
_refine_ls_weighting_scheme calc
_refine_ls_wR_factor_gt 0.0985
_refine_ls_wR_factor_ref 0.1068
_reflns_number_gt 5040
_reflns_number_total 5694
_reflns_threshold_expression >2sigma(I)
_cod_data_source_file om3004509_si_013.cif
_cod_data_source_block erk5633
_cod_original_sg_symbol_H-M P212121
_cod_database_code 4079077

loop_
_symmetry_equiv_pos_as_xyz
'x, y, z'
'-x+1/2, -y, z+1/2'
'-x, y+1/2, -z+1/2'
'x+1/2, -y+1/2, -z'

loop_
_atom_site_label
_atom_site_type_symbol
_atom_site_fract_x
_atom_site_fract_y
_atom_site_fract_z
_atom_site_U_iso_or_equiv
_atom_site_adp_type
_atom_site_occupancy
_atom_site_symmetry_multiplicity
_atom_site_calc_flag
_atom_site_refinement_flags
Fe1 Fe 0.14237(5) 0.49366(4) 0.11486(3) 0.03853(12) Uani 1 1 d .
Si1 Si 0.12389(13) 0.37485(9) -0.04845(6) 0.0506(3) Uani 1 1 d .
Si2 Si -0.16008(11) 0.47961(8) 0.20660(5) 0.0439(2) Uani 1 1 d .
O1 O -0.0465(3) 0.69340(19) 0.12172(14) 0.0426(6) Uani 1 1 d .
H01 H -0.0123 0.7403 0.0970 0.064 Uiso 1 1 calc R
O2 O 0.1024(3) 0.7591(2) 0.01621(14) 0.0459(7) Uani 1 1 d .
O3 O 0.0478(3) 0.6483(2) -0.07568(13) 0.0459(6) Uani 1 1 d .
C1 C 0.0541(4) 0.4573(3) 0.02327(19) 0.0366(8) Uani 1 1 d .
C2 C 0.0545(4) 0.5724(3) 0.03431(18) 0.0352(8) Uani 1 1 d .
C3 C -0.0186(4) 0.5938(3) 0.09538(18) 0.0357(8) Uani 1 1 d .
C4 C -0.0620(3) 0.4969(3) 0.12598(16) 0.0370(7) Uani 1 1 d .
C5 C -0.0181(4) 0.4131(3) 0.0803(2) 0.0397(8) Uani 1 1 d .
H5 H -0.0345 0.3393 0.0869 0.048 Uiso 1 1 calc R
C6 C 0.3316(5) 0.4335(4) 0.1125(3) 0.0650(13) Uani 1 1 d .
H6 H 0.3710 0.3960 0.0758 0.078 Uiso 1 1 calc R
C7 C 0.2621(5) 0.3878(4) 0.1661(3) 0.0694(15) Uani 1 1 d .
H7 H 0.2460 0.3138 0.1721 0.083 Uiso 1 1 calc R
C8 C 0.2195(5) 0.4700(5) 0.2102(3) 0.0728(16) Uani 1 1 d .
H8 H 0.1699 0.4609 0.2507 0.087 Uiso 1 1 calc R
C9 C 0.2637(5) 0.5677(4) 0.1832(3) 0.0745(18) Uani 1 1 d .
H9 H 0.2494 0.6363 0.2023 0.089 Uiso 1 1 calc R
C10 C 0.3340(5) 0.5446(4) 0.1217(3) 0.0709(14) Uani 1 1 d .
H10 H 0.3747 0.5951 0.0924 0.085 Uiso 1 1 calc R
C11 C 0.1160(4) 0.6543(3) -0.01258(18) 0.0385(8) Uani 1 1 d .
H11 H 0.2113 0.6375 -0.0196 0.046 Uiso 1 1 calc R
C12 C -0.0003(6) 0.3685(4) -0.1192(3) 0.0760(15) Uani 1 1 d .
H12A H -0.0828 0.3384 -0.1019 0.114 Uiso 1 1 calc R
H12B H 0.0335 0.3232 -0.1560 0.114 Uiso 1 1 calc R
H12C H -0.0165 0.4404 -0.1368 0.114 Uiso 1 1 calc R
C13 C 0.2828(5) 0.4313(4) -0.0840(3) 0.0742(15) Uani 1 1 d .
H13A H 0.2643 0.4978 -0.1083 0.111 Uiso 1 1 calc R
H13B H 0.3222 0.3798 -0.1155 0.111 Uiso 1 1 calc R
H13C H 0.3441 0.4454 -0.0465 0.111 Uiso 1 1 calc R
C14 C 0.1524(6) 0.2363(4) -0.0142(3) 0.0722(14) Uani 1 1 d .
H14A H 0.2192 0.2389 0.0218 0.108 Uiso 1 1 calc R
H14B H 0.1828 0.1899 -0.0511 0.108 Uiso 1 1 calc R
H14C H 0.0700 0.2083 0.0045 0.108 Uiso 1 1 calc R
C15 C -0.1287(6) 0.3427(4) 0.2417(3) 0.0742(15) Uani 1 1 d .
H15 H -0.0347 0.3345 0.2515 0.111 Uiso 1 1 calc R
H15B H -0.1556 0.2891 0.2081 0.111 Uiso 1 1 calc R
H15C H -0.1794 0.3329 0.2837 0.111 Uiso 1 1 calc R
C16 C -0.1189(6) 0.5857(4) 0.2695(2) 0.0781(16) Uani 1 1 d .
H16A H -0.0285 0.5756 0.2857 0.117 Uiso 1 1 calc R
H16B H -0.1797 0.5815 0.3082 0.117 Uiso 1 1 calc R
H16C H -0.1268 0.6557 0.2478 0.117 Uiso 1 1 calc R
C17 C -0.3398(4) 0.4901(5) 0.1840(3) 0.0759(14) Uani 1 1 d .
H17A H -0.3913 0.5021 0.2255 0.114 Uiso 1 1 calc R
H17B H -0.3687 0.4237 0.1623 0.114 Uiso 1 1 calc R
H17C H -0.3530 0.5497 0.1525 0.114 Uiso 1 1 calc R
C21 C 0.2213(5) 0.8190(4) 0.0245(3) 0.0710(15) Uani 1 1 d .
H21A H 0.2736 0.8155 -0.0180 0.085 Uiso 1 1 calc R
H21B H 0.2744 0.7877 0.0617 0.085 Uiso 1 1 calc R
C22 C 0.1907(6) 0.9318(4) 0.0407(3) 0.0892(19) Uani 1 1 d .
H22A H 0.2729 0.9714 0.0473 0.134 Uiso 1 1 calc R
H22B H 0.1380 0.9351 0.0824 0.134 Uiso 1 1 calc R
H22C H 0.1411 0.9635 0.0030 0.134 Uiso 1 1 calc R
C23 C 0.1034(5) 0.7142(4) -0.1283(2) 0.0594(12) Uani 1 1 d .
H23A H 0.1977 0.6969 -0.1346 0.071 Uiso 1 1 calc R
H23B H 0.0961 0.7903 -0.1156 0.071 Uiso 1 1 calc R
C24 C 0.0296(5) 0.6935(4) -0.1928(2) 0.0698(14) Uani 1 1 d .
H24A H 0.0615 0.7416 -0.2285 0.105 Uiso 1 1 calc R
H24B H -0.0645 0.7061 -0.1852 0.105 Uiso 1 1 calc R
H24C H 0.0432 0.6195 -0.2070 0.105 Uiso 1 1 calc R

loop_
_atom_site_aniso_label
_atom_site_aniso_U_11
_atom_site_aniso_U_22
_atom_site_aniso_U_33
_atom_site_aniso_U_23
_atom_site_aniso_U_13
_atom_site_aniso_U_12
Fe1 0.0369(2) 0.0381(2) 0.0405(2) -0.0046(2) -0.0068(2) 0.0036(2)
Si1 0.0606(7) 0.0445(6) 0.0467(6) -0.0147(5) 0.0034(6) -0.0006(6)
Si2 0.0495(6) 0.0388(5) 0.0432(5) 0.0071(4) 0.0057(4) 0.0017(5)
O1 0.0475(15) 0.0336(12) 0.0466(15) -0.0009(11) 0.0077(12) 0.0048(11)
O2 0.0490(16) 0.0364(13) 0.0524(17) -0.0021(12) 0.0066(13) -0.0067(11)
O3 0.0483(16) 0.0529(16) 0.0366(14) 0.0019(12) -0.0013(12) -0.0071(13)
C1 0.037(2) 0.0355(18) 0.0371(18) -0.0049(14) -0.0034(15) -0.0019(15)
C2 0.0325(19) 0.0376(18) 0.0355(19) -0.0017(15) -0.0012(14) 0.0012(15)
C3 0.0323(19) 0.0371(18) 0.0375(19) -0.0038(14) -0.0037(15) 0.0034(14)
C4 0.0351(16) 0.0390(17) 0.0371(17) 0.0026(17) -0.0012(12) -0.0017(17)
C5 0.044(2) 0.0355(19) 0.0394(19) -0.0040(15) -0.0054(17) -0.0039(16)
C6 0.048(3) 0.072(3) 0.076(3) -0.022(3) -0.016(3) 0.021(2)
C7 0.064(3) 0.061(3) 0.083(4) 0.009(3) -0.030(3) 0.014(2)
C8 0.058(3) 0.113(5) 0.047(3) -0.007(3) -0.021(2) 0.017(3)
C9 0.062(3) 0.064(3) 0.098(4) -0.038(3) -0.044(3) 0.019(3)
C10 0.036(2) 0.082(3) 0.095(4) 0.010(3) -0.020(3) -0.009(2)
C11 0.037(2) 0.0373(18) 0.0413(19) -0.0003(15) 0.0028(16) -0.0017(15)
C12 0.103(4) 0.069(3) 0.056(3) -0.023(3) -0.013(3) -0.009(3)
C13 0.073(3) 0.080(4) 0.069(3) -0.018(3) 0.022(3) -0.004(3)
C14 0.087(4) 0.049(3) 0.080(3) -0.013(2) 0.002(3) 0.007(3)
C15 0.098(4) 0.058(3) 0.066(3) 0.030(2) 0.019(3) 0.016(3)
C16 0.109(5) 0.070(3) 0.055(3) -0.016(2) 0.029(3) -0.016(3)
C17 0.047(2) 0.088(3) 0.093(4) 0.029(3) 0.014(2) 0.003(3)
C21 0.060(3) 0.059(3) 0.093(4) -0.017(3) 0.006(3) -0.023(2)
C22 0.104(5) 0.049(3) 0.115(5) -0.022(3) 0.018(4) -0.028(3)
C23 0.071(3) 0.063(3) 0.045(2) 0.011(2) 0.002(2) -0.007(2)
C24 0.077(3) 0.089(4) 0.043(3) 0.006(2) 0.002(2) 0.012(3)

loop_
_atom_type_symbol
_atom_type_description
_atom_type_scat_dispersion_real
_atom_type_scat_dispersion_imag
_atom_type_scat_source
C C 0.0033 0.0016 'International Tables Vol C Tables 4.2.6.8 and 6.1.1.4'
H H 0.0000 0.0000 'International Tables Vol C Tables 4.2.6.8 and 6.1.1.4'
O O 0.0106 0.0060 'International Tables Vol C Tables 4.2.6.8 and 6.1.1.4'
Si Si 0.0817 0.0704 'International Tables Vol C Tables 4.2.6.8 and 6.1.1.4'
Fe Fe 0.3463 0.8444 'International Tables Vol C Tables 4.2.6.8 and 6.1.1.4'

loop_
_geom_angle_atom_site_label_1
_geom_angle_atom_site_label_2
_geom_angle_atom_site_label_3
_geom_angle
C5 Fe1 C9 158.0(2)
C5 Fe1 C8 122.6(2)
C9 Fe1 C8 40.2(2)
C5 Fe1 C10 159.4(2)
C9 Fe1 C10 40.9(2)
C8 Fe1 C10 67.8(2)
C5 Fe1 C1 41.42(15)
C9 Fe1 C1 159.3(2)
C8 Fe1 C1 158.5(2)
C10 Fe1 C1 122.6(2)
C5 Fe1 C7 108.4(2)
C9 Fe1 C7 67.5(2)
C8 Fe1 C7 40.2(2)
C10 Fe1 C7 67.0(2)
C1 Fe1 C7 122.64(19)
C5 Fe1 C6 123.86(18)
C9 Fe1 C6 67.6(2)
C8 Fe1 C6 67.1(2)
C10 Fe1 C6 39.87(18)
C1 Fe1 C6 107.74(19)
C7 Fe1 C6 39.4(2)
C5 Fe1 C2 68.67(15)
C9 Fe1 C2 123.0(2)
C8 Fe1 C2 158.8(2)
C10 Fe1 C2 108.10(19)
C1 Fe1 C2 41.46(14)
C7 Fe1 C2 159.3(2)
C6 Fe1 C2 124.0(2)
C5 Fe1 C4 41.19(15)
C9 Fe1 C4 121.5(2)
C8 Fe1 C4 106.73(18)
C10 Fe1 C4 158.4(2)
C1 Fe1 C4 70.27(14)
C7 Fe1 C4 123.2(2)
C6 Fe1 C4 159.2(2)
C2 Fe1 C4 68.97(14)
C5 Fe1 C3 67.15(14)
C9 Fe1 C3 108.52(17)
C8 Fe1 C3 123.46(18)
C10 Fe1 C3 124.40(18)
C1 Fe1 C3 68.54(14)
C7 Fe1 C3 159.1(2)
C6 Fe1 C3 160.1(2)
C2 Fe1 C3 40.31(14)
C4 Fe1 C3 39.84(14)
C12 Si1 C1 108.8(2)
C12 Si1 C14 109.1(2)
C1 Si1 C14 107.3(2)
C12 Si1 C13 108.5(3)
C1 Si1 C13 113.0(2)
C14 Si1 C13 110.1(3)
C16 Si2 C15 111.9(3)
C16 Si2 C4 110.9(2)
C15 Si2 C4 108.9(2)
C16 Si2 C17 108.9(3)
C15 Si2 C17 108.3(3)
C4 Si2 C17 107.92(19)
C3 O1 H01 109.5
C21 O2 C11 116.3(3)
C11 O3 C23 113.8(3)
C5 C1 C2 105.4(3)
C5 C1 Si1 123.9(3)
C2 C1 Si1 130.7(3)
C5 C1 Fe1 68.4(2)
C2 C1 Fe1 69.5(2)
Si1 C1 Fe1 127.5(2)
C3 C2 C1 107.9(3)
C3 C2 C11 126.5(3)
C1 C2 C11 125.6(3)
C3 C2 Fe1 71.0(2)
C1 C2 Fe1 69.0(2)
C11 C2 Fe1 127.6(3)
O1 C3 C4 123.4(3)
O1 C3 C2 126.0(3)
C4 C3 C2 110.6(3)
O1 C3 Fe1 129.3(3)
C4 C3 Fe1 69.75(19)
C2 C3 Fe1 68.7(2)
C3 C4 C5 105.2(3)
C3 C4 Si2 128.0(3)
C5 C4 Si2 126.8(3)
C3 C4 Fe1 70.42(19)
C5 C4 Fe1 67.4(2)
Si2 C4 Fe1 127.73(17)
C1 C5 C4 110.9(3)
C1 C5 Fe1 70.2(2)
C4 C5 Fe1 71.4(2)
C1 C5 H5 124.6
C4 C5 H5 124.6
Fe1 C5 H5 125.4
C7 C6 C10 108.7(6)
C7 C6 Fe1 70.2(3)
C10 C6 Fe1 69.6(3)
C7 C6 H6 125.6
C10 C6 H6 125.6
Fe1 C6 H6 126.2
C6 C7 C8 108.5(5)
C6 C7 Fe1 70.4(3)
C8 C7 Fe1 69.4(3)
C6 C7 H7 125.8
C8 C7 H7 125.8
Fe1 C7 H7 126.0
C9 C8 C7 107.9(5)
C9 C8 Fe1 69.7(3)
C7 C8 Fe1 70.4(3)
C9 C8 H8 126.0
C7 C8 H8 126.0
Fe1 C8 H8 125.4
C8 C9 C10 107.4(4)
C8 C9 Fe1 70.1(3)
C10 C9 Fe1 69.9(3)
C8 C9 H9 126.3
C10 C9 H9 126.3
Fe1 C9 H9 125.4
C6 C10 C9 107.5(5)
C6 C10 Fe1 70.6(3)
C9 C10 Fe1 69.2(3)
C6 C10 H10 126.3
C9 C10 H10 126.3
Fe1 C10 H10 125.5
O3 C11 O2 110.1(3)
O3 C11 C2 107.0(3)
O2 C11 C2 110.0(3)
O3 C11 H11 109.9
O2 C11 H11 109.9
C2 C11 H11 109.9
Si1 C12 H12A 109.5
Si1 C12 H12B 109.5
H12A C12 H12B 109.5
Si1 C12 H12C 109.5
H12A C12 H12C 109.5
H12B C12 H12C 109.5
Si1 C13 H13A 109.5
Si1 C13 H13B 109.5
H13A C13 H13B 109.5
Si1 C13 H13C 109.5
H13A C13 H13C 109.5
H13B C13 H13C 109.5
Si1 C14 H14A 109.5
Si1 C14 H14B 109.5
H14A C14 H14B 109.5
Si1 C14 H14C 109.5
H14A C14 H14C 109.5
H14B C14 H14C 109.5
Si2 C15 H15 109.5
Si2 C15 H15B 109.5
H15 C15 H15B 109.5
Si2 C15 H15C 109.5
H15 C15 H15C 109.5
H15B C15 H15C 109.5
Si2 C16 H16A 109.5
Si2 C16 H16B 109.5
H16A C16 H16B 109.5
Si2 C16 H16C 109.5
H16A C16 H16C 109.5
H16B C16 H16C 109.5
Si2 C17 H17A 109.5
Si2 C17 H17B 109.5
H17A C17 H17B 109.5
Si2 C17 H17C 109.5
H17A C17 H17C 109.5
H17B C17 H17C 109.5
O2 C21 C22 110.4(4)
O2 C21 H21A 109.6
C22 C21 H21A 109.6
O2 C21 H21B 109.6
C22 C21 H21B 109.6
H21A C21 H21B 108.1
C21 C22 H22A 109.5
C21 C22 H22B 109.5
H22A C22 H22B 109.5
C21 C22 H22C 109.5
H22A C22 H22C 109.5
H22B C22 H22C 109.5
O3 C23 C24 108.1(4)
O3 C23 H23A 110.1
C24 C23 H23A 110.1
O3 C23 H23B 110.1
C24 C23 H23B 110.1
H23A C23 H23B 108.4
C23 C24 H24A 109.5
C23 C24 H24B 109.5
H24A C24 H24B 109.5
C23 C24 H24C 109.5
H24A C24 H24C 109.5
H24B C24 H24C 109.5

loop_
_geom_bond_atom_site_label_1
_geom_bond_atom_site_label_2
_geom_bond_distance
Fe1 C5 2.015(4)
Fe1 C9 2.024(5)
Fe1 C8 2.029(5)
Fe1 C10 2.033(5)
Fe1 C1 2.040(4)
Fe1 C7 2.043(5)
Fe1 C6 2.046(4)
Fe1 C2 2.046(4)
Fe1 C4 2.068(3)
Fe1 C3 2.077(4)
Si1 C12 1.860(5)
Si1 C1 1.866(4)
Si1 C14 1.867(5)
Si1 C13 1.877(5)
Si2 C16 1.845(5)
Si2 C15 1.859(4)
Si2 C4 1.864(3)
Si2 C17 1.865(4)
O1 C3 1.368(4)
O1 H01 0.8300
O2 C21 1.418(5)
O2 C11 1.423(4)
O3 C11 1.407(4)
O3 C23 1.424(5)
C1 C5 1.434(5)
C1 C2 1.446(5)
C2 C3 1.421(5)
C2 C11 1.499(5)
C3 C4 1.412(5)
C4 C5 1.437(5)
C5 H5 0.9400
C6 C7 1.378(8)
C6 C10 1.391(6)
C6 H6 0.9400
C7 C8 1.400(7)
C7 H7 0.9400
C8 C9 1.394(8)
C8 H8 0.9400
C9 C10 1.418(8)
C9 H9 0.9400
C10 H10 0.9400
C11 H11 0.9900
C12 H12A 0.9700
C12 H12B 0.9700
C12 H12C 0.9700
C13 H13A 0.9700
C13 H13B 0.9700
C13 H13C 0.9700
C14 H14A 0.9700
C14 H14B 0.9700
C14 H14C 0.9700
C15 H15 0.9700
C15 H15B 0.9700
C15 H15C 0.9700
C16 H16A 0.9700
C16 H16B 0.9700
C16 H16C 0.9700
C17 H17A 0.9700
C17 H17B 0.9700
C17 H17C 0.9700
C21 C22 1.469(7)
C21 H21A 0.9800
C21 H21B 0.9800
C22 H22A 0.9700
C22 H22B 0.9700
C22 H22C 0.9700
C23 C24 1.480(6)
C23 H23A 0.9800
C23 H23B 0.9800
C24 H24A 0.9700
C24 H24B 0.9700
C24 H24C 0.9700

loop_
_geom_torsion_atom_site_label_1
_geom_torsion_atom_site_label_2
_geom_torsion_atom_site_label_3
_geom_torsion_atom_site_label_4
_geom_torsion
C12 Si1 C1 C5 92.5(4)
C14 Si1 C1 C5 -25.4(4)
C13 Si1 C1 C5 -147.0(4)
C12 Si1 C1 C2 -85.5(4)
C14 Si1 C1 C2 156.6(4)
C13 Si1 C1 C2 35.0(5)
C12 Si1 C1 Fe1 180.0(3)
C14 Si1 C1 Fe1 62.1(3)
C13 Si1 C1 Fe1 -59.5(3)
C9 Fe1 C1 C5 -165.0(5)
C8 Fe1 C1 C5 48.9(6)
C10 Fe1 C1 C5 162.7(3)
C7 Fe1 C1 C5 80.8(3)
C6 Fe1 C1 C5 121.4(3)
C2 Fe1 C1 C5 -116.9(3)
C4 Fe1 C1 C5 -36.7(2)
C3 Fe1 C1 C5 -79.3(2)
C5 Fe1 C1 C2 116.9(3)
C9 Fe1 C1 C2 -48.1(6)
C8 Fe1 C1 C2 165.8(5)
C10 Fe1 C1 C2 -80.4(3)
C7 Fe1 C1 C2 -162.3(3)
C6 Fe1 C1 C2 -121.7(3)
C4 Fe1 C1 C2 80.2(3)
C3 Fe1 C1 C2 37.6(2)
C5 Fe1 C1 Si1 -116.9(3)
C9 Fe1 C1 Si1 78.1(6)
C8 Fe1 C1 Si1 -67.9(6)
C10 Fe1 C1 Si1 45.8(3)
C7 Fe1 C1 Si1 -36.1(3)
C6 Fe1 C1 Si1 4.6(3)
C2 Fe1 C1 Si1 126.2(4)
C4 Fe1 C1 Si1 -153.6(3)
C3 Fe1 C1 Si1 163.8(3)
C5 C1 C2 C3 -1.4(4)
Si1 C1 C2 C3 176.9(3)
Fe1 C1 C2 C3 -60.6(3)
C5 C1 C2 C11 -178.7(3)
Si1 C1 C2 C11 -0.5(6)
Fe1 C1 C2 C11 122.0(4)
C5 C1 C2 Fe1 59.3(3)
Si1 C1 C2 Fe1 -122.5(4)
C5 Fe1 C2 C3 79.4(2)
C9 Fe1 C2 C3 -79.6(3)
C8 Fe1 C2 C3 -47.0(6)
C10 Fe1 C2 C3 -122.2(3)
C1 Fe1 C2 C3 118.7(3)
C7 Fe1 C2 C3 165.1(5)
C6 Fe1 C2 C3 -163.3(2)
C4 Fe1 C2 C3 35.1(2)
C5 Fe1 C2 C1 -39.3(2)
C9 Fe1 C2 C1 161.7(3)
C8 Fe1 C2 C1 -165.7(5)
C10 Fe1 C2 C1 119.1(3)
C7 Fe1 C2 C1 46.4(6)
C6 Fe1 C2 C1 78.0(3)
C4 Fe1 C2 C1 -83.6(3)
C3 Fe1 C2 C1 -118.7(3)
C5 Fe1 C2 C11 -158.7(3)
C9 Fe1 C2 C11 42.3(4)
C8 Fe1 C2 C11 74.9(6)
C10 Fe1 C2 C11 -0.3(4)
C1 Fe1 C2 C11 -119.4(4)
C7 Fe1 C2 C11 -73.0(6)
C6 Fe1 C2 C11 -41.4(4)
C4 Fe1 C2 C11 157.0(3)
C3 Fe1 C2 C11 121.9(4)
C1 C2 C3 O1 -176.7(4)
C11 C2 C3 O1 0.6(6)
Fe1 C2 C3 O1 123.9(4)
C1 C2 C3 C4 2.3(4)
C11 C2 C3 C4 179.7(3)
Fe1 C2 C3 C4 -57.1(2)
C1 C2 C3 Fe1 59.4(3)
C11 C2 C3 Fe1 -123.3(4)
C5 Fe1 C3 O1 156.8(4)
C9 Fe1 C3 O1 -0.2(4)
C8 Fe1 C3 O1 41.8(4)
C10 Fe1 C3 O1 -42.7(4)
C1 Fe1 C3 O1 -158.3(4)
C7 Fe1 C3 O1 75.1(6)
C6 Fe1 C3 O1 -75.5(6)
C2 Fe1 C3 O1 -119.7(4)
C4 Fe1 C3 O1 117.1(4)
C5 Fe1 C3 C4 39.7(2)
C9 Fe1 C3 C4 -117.3(3)
C8 Fe1 C3 C4 -75.3(3)
C10 Fe1 C3 C4 -159.8(3)
C1 Fe1 C3 C4 84.5(2)
C7 Fe1 C3 C4 -42.0(6)
C6 Fe1 C3 C4 167.4(5)
C2 Fe1 C3 C4 123.2(3)
C5 Fe1 C3 C2 -83.5(2)
C9 Fe1 C3 C2 119.6(3)
C8 Fe1 C3 C2 161.5(3)
C10 Fe1 C3 C2 77.0(3)
C1 Fe1 C3 C2 -38.6(2)
C7 Fe1 C3 C2 -165.2(5)
C6 Fe1 C3 C2 44.3(6)
C4 Fe1 C3 C2 -123.2(3)
O1 C3 C4 C5 176.8(4)
C2 C3 C4 C5 -2.3(4)
Fe1 C3 C4 C5 -58.7(2)
O1 C3 C4 Si2 -1.3(5)
C2 C3 C4 Si2 179.6(2)
Fe1 C3 C4 Si2 123.1(3)
O1 C3 C4 Fe1 -124.5(3)
C2 C3 C4 Fe1 56.5(3)
C16 Si2 C4 C3 -32.8(4)
C15 Si2 C4 C3 -156.3(3)
C17 Si2 C4 C3 86.3(4)
C16 Si2 C4 C5 149.4(4)
C15 Si2 C4 C5 25.9(4)
C17 Si2 C4 C5 -91.4(4)
C16 Si2 C4 Fe1 61.0(4)
C15 Si2 C4 Fe1 -62.5(3)
C17 Si2 C4 Fe1 -179.8(3)
C5 Fe1 C4 C3 -116.7(3)
C9 Fe1 C4 C3 81.2(3)
C8 Fe1 C4 C3 122.6(3)
C10 Fe1 C4 C3 50.7(6)
C1 Fe1 C4 C3 -79.8(2)
C7 Fe1 C4 C3 163.4(3)
C6 Fe1 C4 C3 -168.0(5)
C2 Fe1 C4 C3 -35.5(2)
C9 Fe1 C4 C5 -162.1(3)
C8 Fe1 C4 C5 -120.7(3)
C10 Fe1 C4 C5 167.4(5)
C1 Fe1 C4 C5 36.9(2)
C7 Fe1 C4 C5 -79.9(3)
C6 Fe1 C4 C5 -51.3(6)
C2 Fe1 C4 C5 81.2(2)
C3 Fe1 C4 C5 116.7(3)
C5 Fe1 C4 Si2 119.9(4)
C9 Fe1 C4 Si2 -42.2(4)
C8 Fe1 C4 Si2 -0.9(3)
C10 Fe1 C4 Si2 -72.8(6)
C1 Fe1 C4 Si2 156.7(3)
C7 Fe1 C4 Si2 40.0(4)
C6 Fe1 C4 Si2 68.6(6)
C2 Fe1 C4 Si2 -158.9(3)
C3 Fe1 C4 Si2 -123.4(4)
C2 C1 C5 C4 0.0(4)
Si1 C1 C5 C4 -178.5(3)
Fe1 C1 C5 C4 60.0(3)
C2 C1 C5 Fe1 -60.0(3)
Si1 C1 C5 Fe1 121.5(3)
C3 C4 C5 C1 1.4(4)
Si2 C4 C5 C1 179.6(3)
Fe1 C4 C5 C1 -59.3(3)
C3 C4 C5 Fe1 60.7(2)
Si2 C4 C5 Fe1 -121.1(3)
C9 Fe1 C5 C1 165.9(5)
C8 Fe1 C5 C1 -160.9(3)
C10 Fe1 C5 C1 -45.4(6)
C7 Fe1 C5 C1 -118.8(3)
C6 Fe1 C5 C1 -78.1(3)
C2 Fe1 C5 C1 39.3(2)
C4 Fe1 C5 C1 121.4(3)
C3 Fe1 C5 C1 83.0(2)
C9 Fe1 C5 C4 44.5(6)
C8 Fe1 C5 C4 77.8(3)
C10 Fe1 C5 C4 -166.8(5)
C1 Fe1 C5 C4 -121.4(3)
C7 Fe1 C5 C4 119.8(3)
C6 Fe1 C5 C4 160.5(3)
C2 Fe1 C5 C4 -82.0(2)
C3 Fe1 C5 C4 -38.4(2)
C5 Fe1 C6 C7 -77.4(4)
C9 Fe1 C6 C7 81.3(4)
C8 Fe1 C6 C7 37.6(3)
C10 Fe1 C6 C7 119.9(5)
C1 Fe1 C6 C7 -120.2(3)
C2 Fe1 C6 C7 -163.0(3)
C4 Fe1 C6 C7 -39.2(7)
C3 Fe1 C6 C7 164.0(5)
C5 Fe1 C6 C10 162.8(3)
C9 Fe1 C6 C10 -38.6(4)
C8 Fe1 C6 C10 -82.3(4)
C1 Fe1 C6 C10 119.9(4)
C7 Fe1 C6 C10 -119.9(5)
C2 Fe1 C6 C10 77.1(4)
C4 Fe1 C6 C10 -159.0(4)
C3 Fe1 C6 C10 44.1(8)
C10 C6 C7 C8 -0.1(6)
Fe1 C6 C7 C8 -59.1(3)
C10 C6 C7 Fe1 59.1(4)
C5 Fe1 C7 C6 121.4(3)
C9 Fe1 C7 C6 -81.7(4)
C8 Fe1 C7 C6 -119.5(5)
C10 Fe1 C7 C6 -37.2(3)
C1 Fe1 C7 C6 77.9(4)
C2 Fe1 C7 C6 43.2(7)
C4 Fe1 C7 C6 164.5(3)
C3 Fe1 C7 C6 -164.7(4)
C5 Fe1 C7 C8 -119.1(3)
C9 Fe1 C7 C8 37.8(3)
C10 Fe1 C7 C8 82.4(4)
C1 Fe1 C7 C8 -162.6(3)
C6 Fe1 C7 C8 119.5(5)
C2 Fe1 C7 C8 162.7(5)
C4 Fe1 C7 C8 -76.0(4)
C3 Fe1 C7 C8 -45.2(7)
C6 C7 C8 C9 -0.1(5)
Fe1 C7 C8 C9 -59.9(3)
C6 C7 C8 Fe1 59.8(3)
C5 Fe1 C8 C9 -161.5(3)
C10 Fe1 C8 C9 38.6(3)
C1 Fe1 C8 C9 162.2(5)
C7 Fe1 C8 C9 118.7(5)
C6 Fe1 C8 C9 81.9(3)
C2 Fe1 C8 C9 -44.4(7)
C4 Fe1 C8 C9 -119.3(3)
C3 Fe1 C8 C9 -78.9(3)
C5 Fe1 C8 C7 79.8(4)
C9 Fe1 C8 C7 -118.7(5)
C10 Fe1 C8 C7 -80.1(4)
C1 Fe1 C8 C7 43.5(7)
C6 Fe1 C8 C7 -36.8(3)
C2 Fe1 C8 C7 -163.1(5)
C4 Fe1 C8 C7 122.1(3)
C3 Fe1 C8 C7 162.4(3)
C7 C8 C9 C10 0.2(5)
Fe1 C8 C9 C10 -60.2(3)
C7 C8 C9 Fe1 60.3(3)
C5 Fe1 C9 C8 45.6(6)
C10 Fe1 C9 C8 -118.2(4)
C1 Fe1 C9 C8 -161.5(4)
C7 Fe1 C9 C8 -37.8(3)
C6 Fe1 C9 C8 -80.6(3)
C2 Fe1 C9 C8 162.4(3)
C4 Fe1 C9 C8 78.4(3)
C3 Fe1 C9 C8 120.3(3)
C5 Fe1 C9 C10 163.8(4)
C8 Fe1 C9 C10 118.2(4)
C1 Fe1 C9 C10 -43.4(6)
C7 Fe1 C9 C10 80.3(3)
C6 Fe1 C9 C10 37.6(3)
C2 Fe1 C9 C10 -79.4(3)
C4 Fe1 C9 C10 -163.4(3)
C3 Fe1 C9 C10 -121.5(3)
C7 C6 C10 C9 0.2(6)
Fe1 C6 C10 C9 59.6(3)
C7 C6 C10 Fe1 -59.5(4)
C8 C9 C10 C6 -0.2(6)
Fe1 C9 C10 C6 -60.5(4)
C8 C9 C10 Fe1 60.3(3)
C5 Fe1 C10 C6 -44.4(8)
C9 Fe1 C10 C6 118.3(5)
C8 Fe1 C10 C6 80.4(4)
C1 Fe1 C10 C6 -78.4(4)
C7 Fe1 C10 C6 36.7(4)
C2 Fe1 C10 C6 -121.8(4)
C4 Fe1 C10 C6 159.8(4)
C3 Fe1 C10 C6 -163.3(3)
C5 Fe1 C10 C9 -162.7(5)
C8 Fe1 C10 C9 -37.9(3)
C1 Fe1 C10 C9 163.3(3)
C7 Fe1 C10 C9 -81.6(4)
C6 Fe1 C10 C9 -118.3(5)
C2 Fe1 C10 C9 119.9(3)
C4 Fe1 C10 C9 41.4(7)
C3 Fe1 C10 C9 78.3(4)
C23 O3 C11 O2 66.4(4)
C23 O3 C11 C2 -174.1(3)
C21 O2 C11 O3 -117.2(4)
C21 O2 C11 C2 125.1(4)
C3 C2 C11 O3 -113.9(4)
C1 C2 C11 O3 63.0(5)
Fe1 C2 C11 O3 152.8(2)
C3 C2 C11 O2 5.7(5)
C1 C2 C11 O2 -177.4(4)
Fe1 C2 C11 O2 -87.7(4)
C11 O2 C21 C22 168.2(4)
C11 O3 C23 C24 175.4(4)
